data_4002415
loop_
_publ_author_name
'Miranda, L.'
'Ramirez-Castellanos, J.'
'Varela, A.'
'Gonzalez-Calbet, J.'
'Parras, M.'
'Hernando, M.'
'Fernandez-Diaz, M.T.'
'Hernandez, M.G.'

_publ_section_title
;
 Structural chemistry and magnetic properties of the Ba Mn0.4 Co0.6 O2.83
 hexagonal perovskite
;
_journal_name_full 'Chemistry of Materials (1,1989-)'
_journal_page_first 1503
_journal_page_last 1508
_journal_volume 19
_journal_year 2007
_chemical_formula_sum 'Ba Co0.58 Mn0.42 O2.83'
_chemical_name_systematic 'Ba (Mn0.42 Co0.58) O2.83'
_space_group_IT_number 194
_symmetry_space_group_name_Hall '-P 6c 2c'
_symmetry_space_group_name_H-M 'P 63/m m c'
_cell_angle_alpha 90
_cell_angle_beta 90
_cell_angle_gamma 120
_cell_formula_units_Z 12
_cell_length_a 5.69348
_cell_length_b 5.69348
_cell_length_c 28.5751
_cell_volume 802.184
_citation_journal_id_ASTM CMATEX
_cod_data_source_file Miranda_CMATEX_2007_1334.cif
_cod_data_source_block Ba1Co0.58Mn0.42O2.83
_cod_original_formula_sum 'Ba1 Co0.58 Mn0.42 O2.83'
_cod_database_code 4002415

loop_
_symmetry_equiv_pos_as_xyz
x,y,z
x-y,x,z+1/2
-y,x-y,z
-x,-y,z+1/2
-x+y,-x,z
y,-x+y,z+1/2
-y,-x,-z+1/2
x-y,-y,-z
x,x-y,-z+1/2
y,x,-z
-x+y,y,-z+1/2
-x,-x+y,-z
-x,-y,-z
-x+y,-x,-z-1/2
y,-x+y,-z
x,y,-z-1/2
x-y,x,-z
-y,x-y,-z-1/2
y,x,z-1/2
-x+y,y,z
-x,-x+y,z-1/2
-y,-x,z
x-y,-y,z-1/2
x,x-y,z

loop_
_atom_site_label
_atom_site_type_symbol
_atom_site_fract_x
_atom_site_fract_y
_atom_site_fract_z
_atom_site_occupancy
_atom_site_U_iso_or_equiv
O3 O-2 0.151 0.302 0.6654 1 0.0
Mn1 Mn+4 0.3333 0.6667 0.0566 0.07 0.0
Co1 Co+3 0.3333 0.6667 0.0566 0.93 0.0
Ba4 Ba+2 0.3333 0.6667 0.75 1 0.0
Mn3 Mn+4 0 0 0.2073 0.706 0.0
O1 O-2 0.3333 0.6667 -0.0029 1 0.0
Co3 Co+3 0 0 0.2073 0.294 0.0
Ba2 Ba+2 0.3333 0.6667 -0.0959 1 0.0
Ba1 Ba+2 0 0 0 1 0.0
O2 O-2 0.157 0.314 0.082 1 0.0
Co2 Co+3 0 0 0.1204 0.51 0.0
Ba3 Ba+2 0.3333 0.6667 0.1751 1 0.0
O4 O-2 0.15 0.3 0.25 1 0.0
Mn2 Mn+4 0 0 0.1204 0.49 0.0
